data_7211159
loop_
_publ_author_name
'Smalley, Adam P.'
'Reid, David G.'
'Tan, Jin Chong'
'Lloyd, Gareth O.'

_publ_section_title
;
 Alternative synthetic methodology for amide formation in the
 post-synthetic modification of Ti-MIL125-NH2
;
_journal_issue 45
_journal_name_full CrystEngComm
_journal_page_first 9368
_journal_paper_doi 10.1039/c3ce41332b
_journal_volume 15
_journal_year 2013
_chemical_formula_moiety 'C24 H17 N3 O18 Ti4, 11(H2 O)'
_chemical_formula_sum 'C24 H39 N3 O29 Ti4'
_chemical_formula_weight 1450.95
_chemical_name_common MIL125-NH2
_chemical_name_systematic ?
_space_group_crystal_system tetragonal
_space_group_IT_number 139
_space_group_name_Hall '-I 4 2'
_space_group_name_H-M_alt 'I 4/m m m'
_symmetry_space_group_name_Hall '-I 4 2'
_symmetry_space_group_name_H-M 'I 4/m m m'
_cell_angle_alpha 90
_cell_angle_beta 90
_cell_angle_gamma 90
_cell_formula_units_Z 2
_cell_length_a 18.7028(47)
_cell_length_b 18.7028(47)
_cell_length_c 18.2028(60)
_cell_measurement_temperature 295
_cell_volume 6367(3)
_computing_cell_refinement 'Topas Academic (Coelho 2007)'
_computing_data_collection 'X'Pert Data Collector (Panalytical)'
_computing_structure_refinement 'Topas Academic (Coelho 2007)'
_diffrn_ambient_temperature 295
_diffrn_detector X'Celerator
_diffrn_measurement_device_type 'Panalytical X'pert Powder'
_diffrn_radiation_monochromator none
_diffrn_source 'sealed X-ray tube'
_diffrn_source_target Cu
_exptl_crystal_density_diffrn 0.757
_exptl_crystal_density_method 'not measured'
_exptl_crystal_F_000 1450
_pd_char_colour Yellow
_pd_instr_location ' ?'
_pd_meas_2theta_range_inc 0.002
_pd_meas_2theta_range_max 40
_pd_meas_2theta_range_min 5
_pd_meas_number_of_points 17500
_pd_meas_scan_method cont
_pd_prep_temperature 295
_pd_proc_ls_background_function 'Chebyshev polynomial'
_pd_proc_ls_pref_orient_corr
; PO_Spherical_Harmonics(sh, 4 load sh_Cij_prm {
    y00   !sh_c00  1.00000
    y20   sh_c20   1.35341`
    y40   sh_c40  -0.33871`
    y44p  sh_c44p -0.04240`
    } )
;
_pd_proc_ls_profile_function pseudo-Voigt
_pd_proc_ls_prof_R_factor 0.09098
_pd_proc_ls_prof_wR_expected 0.03159
_pd_proc_ls_prof_wR_factor 0.14731
_pd_spec_mounting ' packed powder pellet'
_pd_spec_mount_mode reflection
_pd_spec_shape flat_sheet
_pd_spec_size_axial 14
_pd_spec_size_equat 10
_pd_spec_size_thick 0.5
_refine_ls_extinction_method none
_refine_ls_goodness_of_fit_all 4.663
_refine_ls_matrix_type fullcycle
_refine_ls_number_constraints 0
_refine_ls_number_parameters 24
_refine_ls_number_restraints 0
_refine_ls_R_I_factor 0.06929
_refine_ls_structure_factor_coef Inet
_refine_ls_weighting_details 1/[Y~i~+\s(Y~i~)]
_refine_ls_weighting_scheme sigma
_cod_data_source_file c3ce41332b.txt
_cod_data_source_block MIL125NH2nH2O
_cod_depositor_comments
;
The following automatic conversions were performed:

'_space_group_crystal_system' value 'Tetragonal' changed to
'tetragonal' according to
/home/saulius/struct/CIF-dictionaries/cif_core.dic dictionary named
'cif_core.dic' version 2.4.2 from 2011-04-26.

Automatic conversion script
Id: cif_fix_values 1891 2012-01-12 08:04:46Z andrius 
;
_cod_original_cell_volume 6367.3(38)
_cod_database_code 7211159

loop_
_symmetry_equiv_pos_site_id
_symmetry_equiv_pos_as_xyz
1 '-x, -y, -z'
2 '-x, -y, z'
3 '-x, y, -z'
4 '-x, y, z'
5 '-y, -x, -z'
6 '-y, -x, z'
7 '-y, x, -z'
8 '-y, x, z'
9 'y, -x, -z'
10 'y, -x, z'
11 'y, x, -z'
12 'y, x, z'
13 'x, -y, -z'
14 'x, -y, z'
15 'x, y, -z'
16 'x, y, z'
17 '-x+1/2, -y+1/2, -z+1/2'
18 '-x+1/2, -y+1/2, z+1/2'
19 '-x+1/2, y+1/2, -z+1/2'
20 '-x+1/2, y+1/2, z+1/2'
21 '-y+1/2, -x+1/2, -z+1/2'
22 '-y+1/2, -x+1/2, z+1/2'
23 '-y+1/2, x+1/2, -z+1/2'
24 '-y+1/2, x+1/2, z+1/2'
25 'y+1/2, -x+1/2, -z+1/2'
26 'y+1/2, -x+1/2, z+1/2'
27 'y+1/2, x+1/2, -z+1/2'
28 'y+1/2, x+1/2, z+1/2'
29 'x+1/2, -y+1/2, -z+1/2'
30 'x+1/2, -y+1/2, z+1/2'
31 'x+1/2, y+1/2, -z+1/2'
32 'x+1/2, y+1/2, z+1/2'

loop_
_atom_site_label
_atom_site_type_symbol
_atom_site_symmetry_multiplicity
_atom_site_fract_x
_atom_site_fract_y
_atom_site_fract_z
_atom_site_occupancy
_atom_site_B_iso_or_equiv
Ti Ti 0 0.2083 0.074 0.5 0.5 -3.3(17)
O1 O 0 0.3111 0.058 0.5 0.5 -3.3(17)
O2 O 0 0.1819 0 0.4265 0.5 -3.3(17)
O3 O 0 0.2259 0.1442 0.4268 1 -3.3(17)
O4 O 0 0.1074 0.1074 0.5 0.25 -3.3(17)
C1 C 0 0.3507 0 0.5 0.25 -3.3(17)
C2 C 0 0.4265 0 0.5 0.25 -3.3(17)
C3 C 0 0.46333 0.06514 0.5 0.5 -3.3(17)
C4 C 0 0.194 0.194 0.4023 0.5 -3.3(17)
C5 C 0 0.2225 0.2225 0.3209 0.5 -3.3(17)
C6 C 0 0.19291 0.28122 0.28426 1 -3.3(17)
N2 N 0 0.13742 0.31587 0.3191 0.25 -3.3(17)
N1 N 0 0.42348 0.12294 0.5 0.125 -3.3(17)
H4 H 0 0.4343 0.10725 0.5 0.375 -3.3(17)
H5 H 0 0.15308 0.30609 0.30927 0.75 -3.3(17)
Ow2 O 0 0.07951 0.07951 0.28963 1 20.0(36)
Ow3 O 0 0 0 0.42831 0.25 20.0(36)
Ow4 O 0 0 0 0 0.125 20.0(36)
Ow5 O 0 0 0.31989 0.16264 0.5 20.0(36)
Ow6 O 0 0 0.14985 0.16602 0.5 20.0(36)
Ow7 O 0 0 0.15644 0 0.25 20.0(36)
Ow8 O 0 0.15062 -0.15062 0.1806 1 20.0(36)
Ow9 O 0 0 0.5 0.25 0.125 20.0(36)

loop_
_diffrn_radiation_type
_diffrn_radiation_wavelength
CuK\a~1~ 1.54056
CuK\a~2~ 1.54439
